data_4021671
loop_
_publ_author_name
'Alphonse Tenaglia'
'Sylvain Marc'

_publ_section_title
;
 CpRuCl(PPh~3~)~2~-Catalyzed Cyclopropanation of Bicyclic Alkenes
 with Tertiary Propargylic Acetates
;
_journal_name_full 'Journal of Organic Chemistry'
_journal_page_first 3569
_journal_page_last 3575
_journal_paper_doi 10.1021/jo060276a
_journal_volume 71
_journal_year 2006
_chemical_formula_sum 'C22 H24 N O4'
_chemical_formula_weight 366.42
_chemical_name_systematic
;
?
;
_space_group_IT_number 15
_symmetry_cell_setting monoclinic
_symmetry_space_group_name_Hall '-C 2yc'
_symmetry_space_group_name_H-M 'C 1 2/c 1'
_atom_sites_solution_hydrogens geom
_atom_sites_solution_primary direct
_atom_sites_solution_secondary difmap
_audit_creation_method SHELXL-97
_cell_angle_alpha 90.00
_cell_angle_beta 125.0891(6)
_cell_angle_gamma 90.00
_cell_formula_units_Z 8
_cell_length_a 30.9910(3)
_cell_length_b 6.09500(10)
_cell_length_c 26.5050(5)
_cell_measurement_reflns_used 5446
_cell_measurement_temperature 293(2)
_cell_measurement_theta_max 28.71
_cell_measurement_theta_min 0.94
_cell_volume 4096.64(11)
_computing_cell_refinement 'Denzo and Scalepack (Otwinowski & Minor, 1997)'
_computing_data_collection 'KappaCCD (Bruker-Nonius, 1998)'
_computing_data_reduction 'Denzo and Scalepack (Otwinowski & Minor, 1997)'
_computing_structure_refinement 'SHELXL-97 (Sheldrick, 1997)'
_computing_structure_solution 'SIR92 (Altomare et al., 1994)'
_diffrn_ambient_temperature 293(2)
_diffrn_measured_fraction_theta_full 0.936
_diffrn_measured_fraction_theta_max 0.936
_diffrn_measurement_device_type KappaCCD
_diffrn_measurement_method 'Phi scan'
_diffrn_radiation_monochromator graphite
_diffrn_radiation_source 'fine-focus sealed tube'
_diffrn_radiation_type MoK\a
_diffrn_radiation_wavelength 0.71073
_diffrn_reflns_av_R_equivalents 0.1000
_diffrn_reflns_av_sigmaI/netI 0.0548
_diffrn_reflns_limit_h_max 41
_diffrn_reflns_limit_h_min 0
_diffrn_reflns_limit_k_max 7
_diffrn_reflns_limit_k_min 0
_diffrn_reflns_limit_l_max 28
_diffrn_reflns_limit_l_min -35
_diffrn_reflns_number 4961
_diffrn_reflns_theta_full 28.71
_diffrn_reflns_theta_max 28.71
_diffrn_reflns_theta_min 3.44
_exptl_absorpt_coefficient_mu 0.082
_exptl_absorpt_correction_type none
_exptl_crystal_colour colorless
_exptl_crystal_density_diffrn 1.188
_exptl_crystal_density_method 'not measured'
_exptl_crystal_description prism
_exptl_crystal_F_000 1560
_exptl_crystal_size_max .4
_exptl_crystal_size_mid .15
_exptl_crystal_size_min .15
_refine_diff_density_max 0.298
_refine_diff_density_min -0.401
_refine_diff_density_rms 0.066
_refine_ls_extinction_coef 0.0081(14)
_refine_ls_extinction_expression Fc^*^=kFc[1+0.001xFc^2^\l^3^/sin(2\q)]^-1/4^
_refine_ls_extinction_method SHELXL
_refine_ls_goodness_of_fit_ref 1.032
_refine_ls_hydrogen_treatment mixed
_refine_ls_matrix_type full
_refine_ls_number_parameters 245
_refine_ls_number_reflns 4961
_refine_ls_number_restraints 0
_refine_ls_restrained_S_all 1.032
_refine_ls_R_factor_all 0.1255
_refine_ls_R_factor_gt 0.0667
_refine_ls_shift/su_max 0.000
_refine_ls_shift/su_mean 0.000
_refine_ls_structure_factor_coef Fsqd
_refine_ls_weighting_details 'calc w=1/[\s^2^(Fo^2^)+(0.1261P)^2^+1.8410P] where P=(Fo^2^+2Fc^2^)/3'
_refine_ls_weighting_scheme calc
_refine_ls_wR_factor_gt 0.1846
_refine_ls_wR_factor_ref 0.2282
_reflns_number_gt 2782
_reflns_number_total 4961
_reflns_threshold_expression >2sigma(I)
_cod_data_source_file jo060276asi20060210_013053.cif
_cod_depositor_comments
;
The following automatic conversions were performed:
'_symmetry_cell_setting' value 'Monoclinic' changed to 'monoclinic'
according to '/home/saulius/struct/CIF-dictionaries/cif_core.dic'
dictionary named 'cif_core.dic' version 2.4.1 from 2010-06-29.

Automatic conversion script
Id: cif_fix_enum 1527 2010-12-29 10:47:43Z saulius 
;
_cod_original_sg_symbol_H-M 'C 2/c'
_cod_database_code 4021671

loop_
_symmetry_equiv_pos_as_xyz
'x, y, z'
'-x, y, -z+1/2'
'x+1/2, y+1/2, z'
'-x+1/2, y+1/2, -z+1/2'
'-x, -y, -z'
'x, -y, z-1/2'
'-x+1/2, -y+1/2, -z'
'x+1/2, -y+1/2, z-1/2'

loop_
_atom_site_label
_atom_site_type_symbol
_atom_site_fract_x
_atom_site_fract_y
_atom_site_fract_z
_atom_site_U_iso_or_equiv
_atom_site_adp_type
_atom_site_occupancy
_atom_site_symmetry_multiplicity
_atom_site_calc_flag
_atom_site_refinement_flags
O1 O 0.13654(7) -0.1305(3) -0.10154(8) 0.0518(5) Uani 1 1 d .
O2 O 0.21396(8) 0.0189(4) -0.07002(11) 0.0810(7) Uani 1 1 d .
O3 O 0.10565(7) 0.5067(3) 0.09615(9) 0.0564(5) Uani 1 1 d .
O4 O 0.07419(7) 0.1623(2) 0.08801(9) 0.0544(5) Uani 1 1 d .
N1 N 0.12345(7) 0.2258(3) 0.05388(8) 0.0403(5) Uani 1 1 d .
C1 C 0.12007(9) 0.1280(4) -0.04385(10) 0.0423(5) Uani 1 1 d .
H1 H 0.0868 0.2012 -0.0513 0.051 Uiso 1 1 d R
C2 C 0.17268(9) 0.1969(3) 0.01381(10) 0.0404(5) Uani 1 1 d .
H2 H 0.2019 0.2475 0.0136 0.049 Uiso 1 1 d R
C3 C 0.17205(9) 0.3198(3) 0.06393(10) 0.0404(5) Uani 1 1 d .
H3 H 0.1783 0.4751 0.0684 0.049 Uiso 1 1 d R
C4 C 0.21390(9) 0.2050(3) 0.12371(10) 0.0402(5) Uani 1 1 d .
C5 C 0.26412(9) 0.2626(4) 0.17270(11) 0.0496(6) Uani 1 1 d .
H5 H 0.2805 0.3996 0.1751 0.059 Uiso 1 1 d R
C6 C 0.29203(11) 0.1099(5) 0.22032(12) 0.0602(7) Uani 1 1 d .
H6 H 0.3265 0.1500 0.2554 0.072 Uiso 1 1 d R
C7 C 0.27112(12) -0.0909(5) 0.21821(12) 0.0615(7) Uani 1 1 d .
H7 H 0.2923 -0.1892 0.2522 0.074 Uiso 1 1 d R
C8 C 0.22102(11) -0.1505(4) 0.16849(11) 0.0522(6) Uani 1 1 d .
H8 H 0.2078 -0.2934 0.1682 0.063 Uiso 1 1 d R
C9 C 0.19280(10) -0.0008(4) 0.12156(10) 0.0424(6) Uani 1 1 d .
C10 C 0.13852(9) -0.0081(3) 0.06034(11) 0.0412(5) Uani 1 1 d .
H10 H 0.1176 -0.1203 0.0619 0.049 Uiso 1 1 d R
C11 C 0.15003(9) -0.0221(3) 0.01137(10) 0.0408(5) Uani 1 1 d .
H11 H 0.1499 -0.1674 -0.0027 0.049 Uiso 1 1 d R
C12 C 0.11499(9) 0.0747(4) -0.10165(11) 0.0447(6) Uani 1 1 d .
C13 C 0.08881(10) 0.1911(4) -0.15318(11) 0.0532(6) Uani 1 1 d .
C14 C 0.06270(12) 0.4033(5) -0.15750(13) 0.0677(8) Uani 1 1 d .
H14A H 0.0259 0.3781 -0.1758 0.102 Uiso 1 1 calc R
H14B H 0.0665 0.5045 -0.1825 0.102 Uiso 1 1 calc R
H14C H 0.0789 0.4636 -0.1169 0.102 Uiso 1 1 calc R
C15 C 0.08435(14) 0.1198(6) -0.21053(13) 0.0819(10) Uani 1 1 d .
H15A H 0.1101 0.1960 -0.2131 0.123 Uiso 1 1 calc R
H15B H 0.0497 0.1533 -0.2462 0.123 Uiso 1 1 calc R
H15C H 0.0904 -0.0354 -0.2088 0.123 Uiso 1 1 calc R
C16 C 0.18605(11) -0.1392(5) -0.08651(12) 0.0549(7) Uani 1 1 d .
C17 C 0.20020(13) -0.3653(5) -0.09223(17) 0.0800(9) Uani 1 1 d .
H17A H 0.2327 -0.3628 -0.0890 0.120 Uiso 1 1 calc R
H17B H 0.1727 -0.4249 -0.1315 0.120 Uiso 1 1 calc R
H17C H 0.2044 -0.4548 -0.0599 0.120 Uiso 1 1 calc R
C18 C 0.10207(9) 0.3165(4) 0.08206(10) 0.0427(5) Uani 1 1 d .
C19 C 0.04084(10) 0.2136(4) 0.10919(12) 0.0516(6) Uani 1 1 d .
C20 C 0.07284(13) 0.3184(6) 0.17270(14) 0.0787(9) Uani 1 1 d .
H20A H 0.1030 0.2286 0.2003 0.118 Uiso 1 1 calc R
H20B H 0.0514 0.3315 0.1880 0.118 Uiso 1 1 calc R
H20C H 0.0844 0.4614 0.1700 0.118 Uiso 1 1 calc R
C21 C -0.00393(12) 0.3588(5) 0.06216(16) 0.0789(9) Uani 1 1 d .
H21A H 0.0092 0.5040 0.0645 0.118 Uiso 1 1 calc R
H21B H -0.0303 0.3648 0.0704 0.118 Uiso 1 1 calc R
H21C H -0.0192 0.3002 0.0216 0.118 Uiso 1 1 calc R
C22 C 0.02059(15) -0.0098(5) 0.11036(18) 0.0828(10) Uani 1 1 d .
H22A H 0.0000 -0.0695 0.0694 0.124 Uiso 1 1 calc R
H22B H -0.0010 0.0030 0.1255 0.124 Uiso 1 1 calc R
H22C H 0.0498 -0.1052 0.1369 0.124 Uiso 1 1 calc R

loop_
_atom_site_aniso_label
_atom_site_aniso_U_11
_atom_site_aniso_U_22
_atom_site_aniso_U_33
_atom_site_aniso_U_23
_atom_site_aniso_U_13
_atom_site_aniso_U_12
O1 0.0494(10) 0.0471(10) 0.0647(11) -0.0084(8) 0.0362(9) -0.0013(7)
O2 0.0619(13) 0.0876(16) 0.1056(18) -0.0193(12) 0.0553(14) -0.0162(11)
O3 0.0719(12) 0.0352(9) 0.0815(13) -0.0081(8) 0.0554(11) -0.0052(8)
O4 0.0615(11) 0.0396(9) 0.0867(13) -0.0058(8) 0.0568(10) -0.0068(7)
N1 0.0432(11) 0.0331(10) 0.0535(11) -0.0026(8) 0.0330(9) -0.0023(8)
C1 0.0384(12) 0.0424(12) 0.0475(13) -0.0022(10) 0.0256(11) -0.0010(9)
C2 0.0411(12) 0.0391(12) 0.0455(12) -0.0007(9) 0.0274(10) -0.0042(9)
C3 0.0439(12) 0.0344(11) 0.0502(13) -0.0004(9) 0.0312(11) -0.0041(9)
C4 0.0449(13) 0.0387(12) 0.0434(12) -0.0034(9) 0.0291(11) -0.0002(9)
C5 0.0476(14) 0.0551(14) 0.0485(14) -0.0075(11) 0.0291(12) -0.0019(11)
C6 0.0520(16) 0.0778(19) 0.0441(14) -0.0053(13) 0.0238(12) 0.0045(14)
C7 0.0688(18) 0.0674(18) 0.0486(15) 0.0119(13) 0.0339(14) 0.0189(14)
C8 0.0683(17) 0.0473(14) 0.0513(14) 0.0070(11) 0.0403(14) 0.0102(12)
C9 0.0511(14) 0.0378(12) 0.0479(13) 0.0005(10) 0.0340(12) 0.0017(10)
C10 0.0474(13) 0.0294(11) 0.0556(14) -0.0009(9) 0.0346(12) -0.0023(9)
C11 0.0462(13) 0.0306(11) 0.0491(13) -0.0037(9) 0.0294(11) -0.0025(9)
C12 0.0398(12) 0.0453(13) 0.0486(13) -0.0075(11) 0.0251(11) -0.0025(10)
C13 0.0491(14) 0.0594(16) 0.0445(13) -0.0041(11) 0.0231(12) 0.0006(12)
C14 0.0642(18) 0.0676(18) 0.0559(16) 0.0077(14) 0.0255(14) 0.0140(14)
C15 0.086(2) 0.101(3) 0.0498(16) -0.0025(16) 0.0344(16) 0.0170(19)
C16 0.0493(15) 0.0711(18) 0.0488(14) -0.0033(12) 0.0308(12) 0.0022(13)
C17 0.075(2) 0.080(2) 0.094(2) -0.0068(17) 0.054(2) 0.0197(16)
C18 0.0432(13) 0.0376(13) 0.0509(13) 0.0040(10) 0.0291(11) -0.0002(9)
C19 0.0500(14) 0.0588(15) 0.0588(15) -0.0050(12) 0.0387(13) -0.0055(11)
C20 0.082(2) 0.101(2) 0.0626(18) -0.0130(16) 0.0467(17) -0.0215(18)
C21 0.0614(19) 0.098(2) 0.086(2) 0.0066(18) 0.0477(18) 0.0157(17)
C22 0.092(2) 0.076(2) 0.115(3) -0.0075(18) 0.079(2) -0.0236(17)

loop_
_atom_type_symbol
_atom_type_description
_atom_type_scat_dispersion_real
_atom_type_scat_dispersion_imag
_atom_type_scat_source
C C 0.0033 0.0016 'International Tables Vol C Tables 4.2.6.8 and 6.1.1.4'
H H 0.0000 0.0000 'International Tables Vol C Tables 4.2.6.8 and 6.1.1.4'
O O 0.0106 0.0060 'International Tables Vol C Tables 4.2.6.8 and 6.1.1.4'
N N 0.0061 0.0033 'International Tables Vol C Tables 4.2.6.8 and 6.1.1.4'

loop_
_geom_angle_atom_site_label_1
_geom_angle_atom_site_label_2
_geom_angle_atom_site_label_3
_geom_angle
C16 O1 C12 119.39(19)
C18 O4 C19 122.52(18)
C18 N1 C10 123.08(18)
C18 N1 C3 120.41(18)
C10 N1 C3 97.51(16)
C12 C1 C11 120.66(19)
C12 C1 C2 121.01(19)
C11 C1 C2 59.05(14)
C12 C1 H1 113.3
C11 C1 H1 115.9
C2 C1 H1 116.7
C11 C2 C1 60.17(14)
C11 C2 C3 103.54(17)
C1 C2 C3 117.75(18)
C11 C2 H2 135.1
C1 C2 H2 123.6
C3 C2 H2 109.3
N1 C3 C4 100.30(16)
N1 C3 C2 99.96(17)
C4 C3 C2 104.45(17)
N1 C3 H3 120.9
C4 C3 H3 109.5
C2 C3 H3 119.2
C5 C4 C9 120.9(2)
C5 C4 C3 133.4(2)
C9 C4 C3 105.70(18)
C4 C5 C6 117.2(2)
C4 C5 H5 123.5
C6 C5 H5 119.3
C7 C6 C5 121.7(2)
C7 C6 H6 120.2
C5 C6 H6 118.1
C6 C7 C8 121.1(2)
C6 C7 H7 117.8
C8 C7 H7 121.0
C9 C8 C7 117.9(2)
C9 C8 H8 123.2
C7 C8 H8 119.0
C8 C9 C4 121.2(2)
C8 C9 C10 132.9(2)
C4 C9 C10 105.84(18)
N1 C10 C9 100.18(17)
N1 C10 C11 99.64(16)
C9 C10 C11 104.54(18)
N1 C10 H10 121.1
C9 C10 H10 109.6
C11 C10 H10 119.2
C2 C11 C1 60.77(14)
C2 C11 C10 104.24(17)
C1 C11 C10 118.31(18)
C2 C11 H11 137.6
C1 C11 H11 108.7
C10 C11 H11 115.4
C13 C12 O1 118.9(2)
C13 C12 C1 125.9(2)
O1 C12 C1 114.90(19)
C12 C13 C14 121.7(2)
C12 C13 C15 122.1(2)
C14 C13 C15 116.1(2)
C13 C14 H14A 109.5
C13 C14 H14B 109.5
H14A C14 H14B 109.5
C13 C14 H14C 109.5
H14A C14 H14C 109.5
H14B C14 H14C 109.5
C13 C15 H15A 109.5
C13 C15 H15B 109.5
H15A C15 H15B 109.5
C13 C15 H15C 109.5
H15A C15 H15C 109.5
H15B C15 H15C 109.5
O2 C16 O1 122.5(2)
O2 C16 C17 126.3(3)
O1 C16 C17 111.1(2)
C16 C17 H17A 109.5
C16 C17 H17B 109.5
H17A C17 H17B 109.5
C16 C17 H17C 109.5
H17A C17 H17C 109.5
H17B C17 H17C 109.5
O3 C18 O4 126.0(2)
O3 C18 N1 124.8(2)
O4 C18 N1 109.11(19)
O4 C19 C22 102.1(2)
O4 C19 C21 109.0(2)
C22 C19 C21 110.6(3)
O4 C19 C20 111.1(2)
C22 C19 C20 111.8(3)
C21 C19 C20 111.9(3)
C19 C20 H20A 109.5
C19 C20 H20B 109.5
H20A C20 H20B 109.5
C19 C20 H20C 109.5
H20A C20 H20C 109.5
H20B C20 H20C 109.5
C19 C21 H21A 109.5
C19 C21 H21B 109.5
H21A C21 H21B 109.5
C19 C21 H21C 109.5
H21A C21 H21C 109.5
H21B C21 H21C 109.5
C19 C22 H22A 109.5
C19 C22 H22B 109.5
H22A C22 H22B 109.5
C19 C22 H22C 109.5
H22A C22 H22C 109.5
H22B C22 H22C 109.5

loop_
_geom_bond_atom_site_label_1
_geom_bond_atom_site_label_2
_geom_bond_distance
O1 C16 1.347(3)
O1 C12 1.417(3)
O2 C16 1.197(3)
O3 C18 1.204(3)
O4 C18 1.346(3)
O4 C19 1.466(3)
N1 C18 1.368(3)
N1 C10 1.479(3)
N1 C3 1.485(3)
C1 C12 1.483(3)
C1 C11 1.510(3)
C1 C2 1.519(3)
C1 H1 1.0321
C2 C11 1.492(3)
C2 C3 1.535(3)
C2 H2 0.9597
C3 C4 1.523(3)
C3 H3 0.9600
C4 C5 1.381(3)
C4 C9 1.400(3)
C5 C6 1.397(4)
C5 H5 0.9601
C6 C7 1.371(4)
C6 H6 0.9600
C7 C8 1.388(4)
C7 H7 0.9599
C8 C9 1.376(3)
C8 H8 0.9600
C9 C10 1.525(3)
C10 C11 1.534(3)
C10 H10 0.9599
C11 H11 0.9601
C12 C13 1.324(3)
C13 C14 1.495(4)
C13 C15 1.509(4)
C14 H14A 0.9600
C14 H14B 0.9600
C14 H14C 0.9600
C15 H15A 0.9600
C15 H15B 0.9600
C15 H15C 0.9600
C16 C17 1.480(4)
C17 H17A 0.9600
C17 H17B 0.9600
C17 H17C 0.9600
C19 C22 1.507(4)
C19 C21 1.508(4)
C19 C20 1.518(4)
C20 H20A 0.9600
C20 H20B 0.9600
C20 H20C 0.9600
C21 H21A 0.9600
C21 H21B 0.9600
C21 H21C 0.9600
C22 H22A 0.9600
C22 H22B 0.9600
C22 H22C 0.9600
